data_4324082
loop_
_publ_author_name
'Holger Braunschweig'
'Qing Ye'
'Krzysztof Radacki'
'Peter Brenner'
'Gernot Frenking'
'Susmita De'

_publ_contact_author_address
; Institut fuer Anorganische Chemie
Universitaet Wuerzburg
Am Hubland
97074 Wuerzburg, Germany
;
_publ_contact_author_email H.Braunschweig@mail.uni-wuerzburg.de
_publ_contact_author_fax +49-931-8884623
_publ_contact_author_name 'Prof. Dr. Holger Braunschweig'
_publ_contact_author_phone +49-931-8885260
_publ_section_title
;
 Borylene-Based Functionalization of Iron-Alkynyl-\s-Complexes and
 Stepwise Reversible Metal-Boryl-to-Borirene Transformation: Synthesis,
 Characterization, and Density Functional Theory Studies
;
_journal_name_full 'Inorganic Chemistry'
_journal_page_first 62
_journal_page_last 71
_journal_paper_doi 10.1021/ic1010874
_journal_volume 50
_journal_year 2011
_chemical_formula_moiety 'C25 H38 B Fe N O Si2'
_chemical_formula_sum 'C25 H38 B Fe N O Si2'
_chemical_formula_weight 491.40
_chemical_name_common
;
?
;
_chemical_name_systematic
; 
?
;
_space_group_IT_number 2
_symmetry_cell_setting triclinic
_symmetry_space_group_name_Hall '-P 1'
_symmetry_space_group_name_H-M 'P -1'
_atom_sites_solution_hydrogens geom
_atom_sites_solution_primary direct
_atom_sites_solution_secondary difmap
_audit_creation_method SHELXL-97
_cell_angle_alpha 71.520(5)
_cell_angle_beta 83.681(5)
_cell_angle_gamma 85.313(5)
_cell_formula_units_Z 4
_cell_length_a 7.2055(8)
_cell_length_b 19.729(2)
_cell_length_c 19.868(2)
_cell_measurement_reflns_used 9344
_cell_measurement_temperature 100(2)
_cell_measurement_theta_max 26.65
_cell_measurement_theta_min 2.18
_cell_volume 2659.2(5)
_computing_cell_refinement 'Saint+ ver. 7.53A (Bruker AXS)'
_computing_data_collection 'APEX2 ver. 2008.3 (Bruker AXS)'
_computing_data_reduction 'Saint+ ver. 7.53A (Bruker AXS)'
_computing_molecular_graphics 'XP ver. 5.1 (Bruker AXS, 1998)'
_computing_publication_material 'SHELXL-97 (Sheldrick, 2008)'
_computing_structure_refinement 'SHELXL-97 (Sheldrick, 1997)'
_computing_structure_solution 'SHELXS-97 (Sheldrick, 1990)'
_diffrn_ambient_temperature 100(2)
_diffrn_measured_fraction_theta_full 0.995
_diffrn_measured_fraction_theta_max 0.985
_diffrn_measurement_device_type 'Bruker APEX-II CCD'
_diffrn_measurement_method '\f and \w scans'
_diffrn_radiation_monochromator 'multi-layer mirror'
_diffrn_radiation_source 'rotating anode'
_diffrn_radiation_type MoK\a
_diffrn_radiation_wavelength 0.71073
_diffrn_reflns_av_R_equivalents 0.0526
_diffrn_reflns_av_sigmaI/netI 0.0252
_diffrn_reflns_limit_h_max 9
_diffrn_reflns_limit_h_min -8
_diffrn_reflns_limit_k_max 24
_diffrn_reflns_limit_k_min -25
_diffrn_reflns_limit_l_max 25
_diffrn_reflns_limit_l_min -24
_diffrn_reflns_number 118503
_diffrn_reflns_theta_full 26.00
_diffrn_reflns_theta_max 26.79
_diffrn_reflns_theta_min 1.76
_exptl_absorpt_coefficient_mu 0.674
_exptl_absorpt_correction_T_max 0.7454
_exptl_absorpt_correction_T_min 0.6594
_exptl_absorpt_correction_type multi-scan
_exptl_absorpt_process_details 'Sadabs 2008/1 (Brucker 2008)'
_exptl_crystal_colour orange
_exptl_crystal_density_diffrn 1.227
_exptl_crystal_density_method 'not measured'
_exptl_crystal_description block
_exptl_crystal_F_000 1048
_exptl_crystal_size_max 0.26
_exptl_crystal_size_mid 0.14
_exptl_crystal_size_min 0.12
_refine_diff_density_max 0.642
_refine_diff_density_min -0.381
_refine_diff_density_rms 0.058
_refine_ls_extinction_method none
_refine_ls_goodness_of_fit_ref 1.043
_refine_ls_hydrogen_treatment constr
_refine_ls_matrix_type full
_refine_ls_number_parameters 581
_refine_ls_number_reflns 11191
_refine_ls_number_restraints 0
_refine_ls_restrained_S_all 1.043
_refine_ls_R_factor_all 0.0346
_refine_ls_R_factor_gt 0.0300
_refine_ls_shift/su_max 0.002
_refine_ls_shift/su_mean 0.000
_refine_ls_structure_factor_coef Fsqd
_refine_ls_weighting_details 'calc w=1/[\s^2^(Fo^2^)+(0.0418P)^2^+1.4860P] where P=(Fo^2^+2Fc^2^)/3'
_refine_ls_weighting_scheme calc
_refine_ls_wR_factor_gt 0.0791
_refine_ls_wR_factor_ref 0.0826
_reflns_number_gt 10113
_reflns_number_total 11191
_reflns_threshold_expression >2sigma(I)
_cod_data_source_file ic1010874_si_002_2.cif
_cod_data_source_block 5
_cod_database_code 4324082

loop_
_symmetry_equiv_pos_as_xyz
'x, y, z'
'-x, -y, -z'

loop_
_atom_site_label
_atom_site_type_symbol
_atom_site_fract_x
_atom_site_fract_y
_atom_site_fract_z
_atom_site_U_iso_or_equiv
_atom_site_adp_type
_atom_site_occupancy
_atom_site_symmetry_multiplicity
_atom_site_calc_flag
_atom_site_refinement_flags
_atom_site_disorder_assembly
_atom_site_disorder_group
Fe1 Fe 0.99683(3) 0.059282(11) 0.775834(11) 0.01314(6) Uani 1 1 d . . .
C1 C 0.8006(2) 0.03212(8) 0.83533(8) 0.0184(3) Uani 1 1 d . . .
O1 O 0.67723(17) 0.01070(6) 0.87754(7) 0.0300(3) Uani 1 1 d . . .
C1_1 C 1.2779(2) 0.08408(8) 0.78041(9) 0.0201(3) Uani 1 1 d . . .
C2_1 C 1.2718(2) 0.05587(8) 0.72322(8) 0.0198(3) Uani 1 1 d . . .
C3_1 C 1.2051(2) -0.01486(8) 0.75151(8) 0.0185(3) Uani 1 1 d . . .
C4_1 C 1.1673(2) -0.02964(8) 0.82625(8) 0.0183(3) Uani 1 1 d . . .
C5_1 C 1.2119(2) 0.03161(8) 0.84459(8) 0.0188(3) Uani 1 1 d . . .
C6_1 C 1.3603(2) 0.15304(9) 0.77480(11) 0.0310(4) Uani 1 1 d . . .
H6A_1 H 1.4970 0.1474 0.7694 0.046 Uiso 1 1 calc R . .
H6B_1 H 1.3209 0.1661 0.8180 0.046 Uiso 1 1 calc R . .
H6C_1 H 1.3171 0.1908 0.7333 0.046 Uiso 1 1 calc R . .
C7_1 C 1.3249(3) 0.09325(10) 0.64601(9) 0.0314(4) Uani 1 1 d . . .
H7A_1 H 1.3889 0.1367 0.6412 0.047 Uiso 1 1 calc R . .
H7B_1 H 1.2121 0.1061 0.6204 0.047 Uiso 1 1 calc R . .
H7C_1 H 1.4086 0.0614 0.6260 0.047 Uiso 1 1 calc R . .
C8_1 C 1.1966(3) -0.06569(10) 0.71000(10) 0.0292(4) Uani 1 1 d . . .
H8A_1 H 1.3196 -0.0900 0.7062 0.044 Uiso 1 1 calc R . .
H8B_1 H 1.1605 -0.0392 0.6622 0.044 Uiso 1 1 calc R . .
H8C_1 H 1.1041 -0.1012 0.7344 0.044 Uiso 1 1 calc R . .
C9_1 C 1.1016(2) -0.09875(9) 0.87838(9) 0.0270(4) Uani 1 1 d . . .
H9A_1 H 1.0286 -0.1226 0.8545 0.040 Uiso 1 1 calc R . .
H9B_1 H 1.0234 -0.0889 0.9181 0.040 Uiso 1 1 calc R . .
H9C_1 H 1.2100 -0.1299 0.8965 0.040 Uiso 1 1 calc R . .
C10_1 C 1.2138(2) 0.03427(11) 0.91908(9) 0.0294(4) Uani 1 1 d . . .
H10A_1 H 1.3293 0.0102 0.9388 0.044 Uiso 1 1 calc R . .
H10B_1 H 1.1059 0.0100 0.9487 0.044 Uiso 1 1 calc R . .
H10C_1 H 1.2075 0.0843 0.9185 0.044 Uiso 1 1 calc R . .
C1_2 C 0.8712(2) 0.13494(8) 0.69259(8) 0.0165(3) Uani 1 1 d . . .
C2_2 C 0.8646(2) 0.07315(8) 0.68643(8) 0.0171(3) Uani 1 1 d . . .
C3_2 C 0.8107(2) 0.03038(8) 0.64486(8) 0.0178(3) Uani 1 1 d . . .
C4_2 C 0.8195(2) 0.05778(9) 0.57049(9) 0.0225(3) Uani 1 1 d . . .
H4_2 H 0.8598 0.1048 0.5470 0.027 Uiso 1 1 calc R . .
C5_2 C 0.7697(3) 0.01664(9) 0.53096(9) 0.0280(4) Uani 1 1 d . . .
H5_2 H 0.7763 0.0356 0.4805 0.034 Uiso 1 1 calc R . .
C6_2 C 0.7103(3) -0.05192(10) 0.56459(10) 0.0298(4) Uani 1 1 d . . .
H6_2 H 0.6758 -0.0799 0.5373 0.036 Uiso 1 1 calc R . .
C7_2 C 0.7014(3) -0.07944(9) 0.63816(10) 0.0292(4) Uani 1 1 d . . .
H7_2 H 0.6604 -0.1264 0.6613 0.035 Uiso 1 1 calc R . .
C8_2 C 0.7518(2) -0.03893(9) 0.67825(9) 0.0240(3) Uani 1 1 d . . .
H8_2 H 0.7462 -0.0584 0.7287 0.029 Uiso 1 1 calc R . .
N1_3 N 0.89172(17) 0.22867(6) 0.76519(6) 0.0148(2) Uani 1 1 d . . .
B1_3 B 0.9111(2) 0.16218(9) 0.75283(9) 0.0149(3) Uani 1 1 d . . .
Si1_3 Si 0.84553(6) 0.23796(2) 0.85115(2) 0.01850(10) Uani 1 1 d . . .
C1_3 C 0.7725(3) 0.15318(9) 0.91876(9) 0.0277(4) Uani 1 1 d . . .
H1A_3 H 0.6603 0.1377 0.9052 0.042 Uiso 1 1 calc R . .
H1B_3 H 0.7452 0.1608 0.9653 0.042 Uiso 1 1 calc R . .
H1C_3 H 0.8735 0.1162 0.9215 0.042 Uiso 1 1 calc R . .
C2_3 C 1.0547(3) 0.26827(11) 0.87909(10) 0.0326(4) Uani 1 1 d . . .
H2A_3 H 1.1538 0.2302 0.8861 0.049 Uiso 1 1 calc R . .
H2B_3 H 1.0209 0.2793 0.9238 0.049 Uiso 1 1 calc R . .
H2C_3 H 1.0992 0.3112 0.8420 0.049 Uiso 1 1 calc R . .
C3_3 C 0.6437(3) 0.30350(9) 0.85187(9) 0.0280(4) Uani 1 1 d . . .
H3A_3 H 0.6744 0.3502 0.8179 0.042 Uiso 1 1 calc R . .
H3B_3 H 0.6173 0.3079 0.8998 0.042 Uiso 1 1 calc R . .
H3C_3 H 0.5334 0.2867 0.8383 0.042 Uiso 1 1 calc R . .
Si2_3 Si 0.87974(6) 0.30348(2) 0.68692(2) 0.01731(9) Uani 1 1 d . . .
C4_3 C 0.9576(3) 0.38509(9) 0.70202(10) 0.0298(4) Uani 1 1 d . . .
H4A_3 H 0.8786 0.3948 0.7417 0.045 Uiso 1 1 calc R . .
H4B_3 H 0.9469 0.4260 0.6588 0.045 Uiso 1 1 calc R . .
H4C_3 H 1.0880 0.3772 0.7135 0.045 Uiso 1 1 calc R . .
C5_3 C 1.0439(3) 0.29036(9) 0.61206(9) 0.0290(4) Uani 1 1 d . . .
H5A_3 H 1.1709 0.2801 0.6272 0.044 Uiso 1 1 calc R . .
H5B_3 H 1.0412 0.3339 0.5710 0.044 Uiso 1 1 calc R . .
H5C_3 H 1.0057 0.2501 0.5987 0.044 Uiso 1 1 calc R . .
C6_3 C 0.6351(2) 0.31682(9) 0.66185(9) 0.0223(3) Uani 1 1 d . . .
H6A_3 H 0.6001 0.2743 0.6517 0.033 Uiso 1 1 calc R . .
H6B_3 H 0.6253 0.3587 0.6194 0.033 Uiso 1 1 calc R . .
H6C_3 H 0.5508 0.3245 0.7013 0.033 Uiso 1 1 calc R . .
Fe2 Fe 0.35108(3) 0.607717(10) 0.820105(11) 0.01226(6) Uani 1 1 d . . .
C2 C 0.5356(2) 0.54322(8) 0.83382(8) 0.0179(3) Uani 1 1 d . . .
O2 O 0.64695(16) 0.49613(6) 0.84583(7) 0.0278(3) Uani 1 1 d . . .
C1_4 C 0.0678(2) 0.59962(8) 0.80293(8) 0.0170(3) Uani 1 1 d . . .
C2_4 C 0.0797(2) 0.65854(8) 0.82867(8) 0.0181(3) Uani 1 1 d . . .
C3_4 C 0.1481(2) 0.63195(9) 0.89781(8) 0.0193(3) Uani 1 1 d . . .
C4_4 C 0.1842(2) 0.55747(8) 0.91370(8) 0.0185(3) Uani 1 1 d . . .
C5_4 C 0.1328(2) 0.53695(8) 0.85504(8) 0.0169(3) Uani 1 1 d . . .
C6_4 C -0.0186(2) 0.60326(10) 0.73607(9) 0.0256(4) Uani 1 1 d . . .
H6A_4 H 0.0101 0.5582 0.7253 0.038 Uiso 1 1 calc R . .
H6B_4 H 0.0323 0.6429 0.6963 0.038 Uiso 1 1 calc R . .
H6C_4 H -0.1544 0.6111 0.7431 0.038 Uiso 1 1 calc R . .
C7_4 C 0.0295(2) 0.73527(9) 0.79093(10) 0.0301(4) Uani 1 1 d . . .
H7A_4 H 0.1419 0.7630 0.7800 0.045 Uiso 1 1 calc R . .
H7B_4 H -0.0624 0.7541 0.8215 0.045 Uiso 1 1 calc R . .
H7C_4 H -0.0240 0.7390 0.7465 0.045 Uiso 1 1 calc R . .
C8_4 C 0.1588(3) 0.67487(11) 0.94723(10) 0.0326(4) Uani 1 1 d . . .
H8A_4 H 0.0366 0.6769 0.9738 0.049 Uiso 1 1 calc R . .
H8B_4 H 0.1939 0.7235 0.9196 0.049 Uiso 1 1 calc R . .
H8C_4 H 0.2527 0.6523 0.9807 0.049 Uiso 1 1 calc R . .
C9_4 C 0.2515(2) 0.50624(11) 0.98108(9) 0.0309(4) Uani 1 1 d . . .
H9A_4 H 0.3090 0.5328 1.0069 0.046 Uiso 1 1 calc R . .
H9B_4 H 0.3441 0.4715 0.9693 0.046 Uiso 1 1 calc R . .
H9C_4 H 0.1455 0.4810 1.0110 0.046 Uiso 1 1 calc R . .
C10_4 C 0.1235(2) 0.46069(9) 0.85731(10) 0.0269(4) Uani 1 1 d . . .
H10A_4 H 0.0289 0.4372 0.8950 0.040 Uiso 1 1 calc R . .
H10B_4 H 0.2456 0.4357 0.8671 0.040 Uiso 1 1 calc R . .
H10C_4 H 0.0901 0.4592 0.8113 0.040 Uiso 1 1 calc R . .
C1_5 C 0.4857(2) 0.69571(8) 0.75110(8) 0.0158(3) Uani 1 1 d . . .
C2_5 C 0.4992(2) 0.69349(8) 0.81500(8) 0.0150(3) Uani 1 1 d . . .
C3_5 C 0.5580(2) 0.72942(8) 0.86172(8) 0.0153(3) Uani 1 1 d . . .
C4_5 C 0.5525(2) 0.80415(8) 0.84119(9) 0.0201(3) Uani 1 1 d . . .
H4_5 H 0.5143 0.8313 0.7957 0.024 Uiso 1 1 calc R . .
C5_5 C 0.6023(2) 0.83890(9) 0.88678(10) 0.0275(4) Uani 1 1 d . . .
H5_5 H 0.5977 0.8897 0.8726 0.033 Uiso 1 1 calc R . .
C6_5 C 0.6589(2) 0.79938(11) 0.95313(10) 0.0294(4) Uani 1 1 d . . .
H6_5 H 0.6929 0.8232 0.9844 0.035 Uiso 1 1 calc R . .
C7_5 C 0.6660(2) 0.72553(10) 0.97381(9) 0.0271(4) Uani 1 1 d . . .
H7_5 H 0.7053 0.6987 1.0192 0.032 Uiso 1 1 calc R . .
C8_5 C 0.6159(2) 0.69050(9) 0.92863(8) 0.0210(3) Uani 1 1 d . . .
H8_5 H 0.6209 0.6397 0.9432 0.025 Uiso 1 1 calc R . .
N1_6 N 0.43695(18) 0.64574(7) 0.64379(7) 0.0159(3) Uani 1 1 d . . .
B1_6 B 0.4284(2) 0.64468(9) 0.71522(9) 0.0148(3) Uani 1 1 d . . .
Si1_6 Si 0.43445(6) 0.56849(2) 0.61752(2) 0.01943(10) Uani 1 1 d . . .
C1_6 C 0.4348(3) 0.48754(9) 0.69643(10) 0.0301(4) Uani 1 1 d . . .
H1A_6 H 0.5529 0.4826 0.7181 0.045 Uiso 1 1 calc R . .
H1B_6 H 0.4214 0.4453 0.6818 0.045 Uiso 1 1 calc R . .
H1C_6 H 0.3305 0.4919 0.7311 0.045 Uiso 1 1 calc R . .
C2_6 C 0.2258(3) 0.57061(10) 0.56836(10) 0.0318(4) Uani 1 1 d . . .
H2A_6 H 0.1126 0.5822 0.5956 0.048 Uiso 1 1 calc R . .
H2B_6 H 0.2160 0.5237 0.5622 0.048 Uiso 1 1 calc R . .
H2C_6 H 0.2395 0.6071 0.5215 0.048 Uiso 1 1 calc R . .
C3_6 C 0.6517(3) 0.56140(10) 0.55902(11) 0.0352(4) Uani 1 1 d . . .
H3A_6 H 0.6501 0.6008 0.5141 0.053 Uiso 1 1 calc R . .
H3B_6 H 0.6579 0.5156 0.5491 0.053 Uiso 1 1 calc R . .
H3C_6 H 0.7612 0.5641 0.5831 0.053 Uiso 1 1 calc R . .
Si2_6 Si 0.48544(6) 0.73118(2) 0.58198(2) 0.01819(9) Uani 1 1 d . . .
C4_6 C 0.4285(3) 0.73660(10) 0.49092(9) 0.0328(4) Uani 1 1 d . . .
H4A_6 H 0.5069 0.7010 0.4744 0.049 Uiso 1 1 calc R . .
H4B_6 H 0.4522 0.7846 0.4581 0.049 Uiso 1 1 calc R . .
H4C_6 H 0.2965 0.7270 0.4925 0.049 Uiso 1 1 calc R . .
C5_6 C 0.3316(3) 0.80200(9) 0.60581(9) 0.0260(4) Uani 1 1 d . . .
H5A_6 H 0.2006 0.7926 0.6050 0.039 Uiso 1 1 calc R . .
H5B_6 H 0.3598 0.8487 0.5713 0.039 Uiso 1 1 calc R . .
H5C_6 H 0.3534 0.8020 0.6536 0.039 Uiso 1 1 calc R . .
C6_6 C 0.7384(2) 0.74681(9) 0.57937(10) 0.0285(4) Uani 1 1 d . . .
H6A_6 H 0.7667 0.7472 0.6264 0.043 Uiso 1 1 calc R . .
H6B_6 H 0.7671 0.7930 0.5439 0.043 Uiso 1 1 calc R . .
H6C_6 H 0.8142 0.7085 0.5664 0.043 Uiso 1 1 calc R . .

loop_
_atom_site_aniso_label
_atom_site_aniso_U_11
_atom_site_aniso_U_22
_atom_site_aniso_U_33
_atom_site_aniso_U_23
_atom_site_aniso_U_13
_atom_site_aniso_U_12
Fe1 0.00972(11) 0.01333(11) 0.01603(11) -0.00452(8) -0.00041(8) 0.00010(8)
C1 0.0162(8) 0.0144(7) 0.0252(8) -0.0071(6) -0.0032(6) 0.0020(6)
O1 0.0217(6) 0.0251(6) 0.0401(7) -0.0097(5) 0.0123(5) -0.0062(5)
C1_1 0.0085(7) 0.0208(8) 0.0296(8) -0.0066(7) -0.0005(6) 0.0002(6)
C2_1 0.0113(7) 0.0211(8) 0.0225(8) -0.0026(6) 0.0016(6) 0.0039(6)
C3_1 0.0120(7) 0.0190(7) 0.0231(8) -0.0061(6) -0.0017(6) 0.0053(6)
C4_1 0.0115(7) 0.0184(7) 0.0217(8) -0.0026(6) -0.0008(6) 0.0024(6)
C5_1 0.0086(7) 0.0250(8) 0.0227(8) -0.0076(6) -0.0020(6) 0.0018(6)
C6_1 0.0151(8) 0.0253(9) 0.0527(12) -0.0120(8) -0.0014(8) -0.0044(7)
C7_1 0.0236(9) 0.0349(10) 0.0247(9) 0.0014(7) 0.0067(7) 0.0057(7)
C8_1 0.0279(9) 0.0293(9) 0.0344(10) -0.0177(8) -0.0063(7) 0.0113(7)
C9_1 0.0219(9) 0.0204(8) 0.0301(9) 0.0030(7) -0.0006(7) 0.0017(6)
C10_1 0.0175(8) 0.0475(11) 0.0270(9) -0.0171(8) -0.0059(7) 0.0044(7)
C1_2 0.0136(7) 0.0184(7) 0.0164(7) -0.0038(6) -0.0032(6) 0.0015(6)
C2_2 0.0119(7) 0.0209(7) 0.0187(7) -0.0069(6) -0.0011(6) 0.0010(6)
C3_2 0.0115(7) 0.0205(7) 0.0247(8) -0.0122(6) -0.0032(6) 0.0033(6)
C4_2 0.0241(9) 0.0194(8) 0.0260(8) -0.0096(7) -0.0068(7) 0.0041(6)
C5_2 0.0347(10) 0.0286(9) 0.0242(8) -0.0126(7) -0.0106(7) 0.0067(7)
C6_2 0.0315(10) 0.0299(9) 0.0379(10) -0.0226(8) -0.0098(8) 0.0010(7)
C7_2 0.0288(10) 0.0248(9) 0.0380(10) -0.0145(8) -0.0011(8) -0.0070(7)
C8_2 0.0232(9) 0.0258(8) 0.0251(8) -0.0108(7) 0.0003(7) -0.0040(7)
N1_3 0.0137(6) 0.0160(6) 0.0157(6) -0.0062(5) -0.0021(5) -0.0003(5)
B1_3 0.0098(8) 0.0185(8) 0.0159(8) -0.0043(6) -0.0012(6) -0.0013(6)
Si1_3 0.0218(2) 0.0192(2) 0.0169(2) -0.00882(17) -0.00447(17) 0.00233(17)
C1_3 0.0376(10) 0.0259(8) 0.0175(8) -0.0058(7) 0.0004(7) 0.0032(7)
C2_3 0.0337(10) 0.0385(10) 0.0353(10) -0.0224(8) -0.0139(8) 0.0016(8)
C3_3 0.0306(10) 0.0277(9) 0.0256(9) -0.0112(7) 0.0000(7) 0.0069(7)
Si2_3 0.0190(2) 0.01472(19) 0.0176(2) -0.00377(16) -0.00191(16) -0.00178(16)
C4_3 0.0337(10) 0.0206(8) 0.0349(10) -0.0060(7) -0.0048(8) -0.0080(7)
C5_3 0.0303(10) 0.0268(9) 0.0239(8) -0.0022(7) 0.0060(7) -0.0010(7)
C6_3 0.0250(9) 0.0217(8) 0.0199(8) -0.0054(6) -0.0065(6) 0.0021(6)
Fe2 0.00896(11) 0.01320(10) 0.01395(11) -0.00350(8) -0.00008(8) -0.00089(8)
C2 0.0156(8) 0.0202(7) 0.0170(7) -0.0041(6) 0.0006(6) -0.0048(6)
O2 0.0199(6) 0.0258(6) 0.0332(7) -0.0046(5) -0.0039(5) 0.0082(5)
C1_4 0.0087(7) 0.0221(7) 0.0187(7) -0.0045(6) 0.0001(6) -0.0014(6)
C2_4 0.0087(7) 0.0189(7) 0.0237(8) -0.0041(6) 0.0035(6) -0.0003(5)
C3_4 0.0100(7) 0.0275(8) 0.0222(8) -0.0115(6) 0.0051(6) -0.0049(6)
C4_4 0.0090(7) 0.0258(8) 0.0171(7) -0.0021(6) 0.0017(5) -0.0024(6)
C5_4 0.0106(7) 0.0181(7) 0.0205(7) -0.0042(6) 0.0016(6) -0.0035(6)
C6_4 0.0137(8) 0.0406(10) 0.0211(8) -0.0065(7) -0.0039(6) -0.0030(7)
C7_4 0.0194(9) 0.0195(8) 0.0425(10) -0.0015(7) 0.0061(7) 0.0041(7)
C8_4 0.0214(9) 0.0495(11) 0.0368(10) -0.0296(9) 0.0096(7) -0.0092(8)
C9_4 0.0162(8) 0.0449(11) 0.0205(8) 0.0053(8) -0.0012(6) -0.0021(7)
C10_4 0.0225(9) 0.0179(8) 0.0378(10) -0.0069(7) 0.0053(7) -0.0051(6)
C1_5 0.0124(7) 0.0143(7) 0.0189(7) -0.0029(6) 0.0004(6) -0.0024(5)
C2_5 0.0105(7) 0.0153(7) 0.0181(7) -0.0041(6) 0.0009(5) -0.0011(5)
C3_5 0.0094(7) 0.0194(7) 0.0177(7) -0.0069(6) -0.0001(5) -0.0020(5)
C4_5 0.0167(8) 0.0201(7) 0.0238(8) -0.0069(6) -0.0022(6) -0.0017(6)
C5_5 0.0219(9) 0.0255(8) 0.0408(10) -0.0184(8) 0.0006(7) -0.0055(7)
C6_5 0.0200(9) 0.0468(11) 0.0318(9) -0.0260(8) 0.0000(7) -0.0093(8)
C7_5 0.0170(8) 0.0449(10) 0.0207(8) -0.0106(7) -0.0036(6) -0.0055(7)
C8_5 0.0160(8) 0.0242(8) 0.0210(8) -0.0037(6) -0.0028(6) -0.0026(6)
N1_6 0.0166(6) 0.0157(6) 0.0158(6) -0.0053(5) -0.0003(5) -0.0023(5)
B1_6 0.0104(8) 0.0150(7) 0.0180(8) -0.0041(6) -0.0007(6) 0.0006(6)
Si1_6 0.0219(2) 0.0186(2) 0.0199(2) -0.00989(17) 0.00243(17) -0.00321(17)
C1_6 0.0413(11) 0.0179(8) 0.0312(9) -0.0097(7) 0.0025(8) -0.0005(7)
C2_6 0.0335(10) 0.0380(10) 0.0312(9) -0.0191(8) -0.0027(8) -0.0105(8)
C3_6 0.0364(11) 0.0319(10) 0.0396(11) -0.0194(8) 0.0124(8) -0.0025(8)
Si2_6 0.0216(2) 0.0169(2) 0.0156(2) -0.00400(16) -0.00102(16) -0.00355(16)
C4_6 0.0490(12) 0.0313(9) 0.0165(8) -0.0038(7) -0.0039(8) -0.0068(8)
C5_6 0.0316(10) 0.0192(8) 0.0248(8) -0.0036(7) -0.0057(7) 0.0028(7)
C6_6 0.0256(9) 0.0243(8) 0.0328(9) -0.0054(7) 0.0030(7) -0.0072(7)

loop_
_atom_type_symbol
_atom_type_description
_atom_type_scat_dispersion_real
_atom_type_scat_dispersion_imag
_atom_type_scat_source
C C 0.0033 0.0016 'International Tables Vol C Tables 4.2.6.8 and 6.1.1.4'
H H 0.0000 0.0000 'International Tables Vol C Tables 4.2.6.8 and 6.1.1.4'
B B 0.0013 0.0007 'International Tables Vol C Tables 4.2.6.8 and 6.1.1.4'
N N 0.0061 0.0033 'International Tables Vol C Tables 4.2.6.8 and 6.1.1.4'
O O 0.0106 0.0060 'International Tables Vol C Tables 4.2.6.8 and 6.1.1.4'
Si Si 0.0817 0.0704 'International Tables Vol C Tables 4.2.6.8 and 6.1.1.4'
Fe Fe 0.3463 0.8444 'International Tables Vol C Tables 4.2.6.8 and 6.1.1.4'

loop_
_geom_angle_atom_site_label_1
_geom_angle_atom_site_label_2
_geom_angle_atom_site_label_3
_geom_angle
_geom_angle_site_symmetry_1
_geom_angle_site_symmetry_3
_geom_angle_publ_flag
C1 Fe1 B1_3 92.20(7) . . ?
C1 Fe1 C2_2 95.37(7) . . ?
B1_3 Fe1 C2_2 79.10(6) . . ?
C1 Fe1 C1_2 99.97(7) . . ?
B1_3 Fe1 C1_2 43.77(6) . . ?
C2_2 Fe1 C1_2 35.84(6) . . ?
C1 Fe1 C4_1 94.50(7) . . ?
B1_3 Fe1 C4_1 152.70(7) . . ?
C2_2 Fe1 C4_1 126.38(6) . . ?
C1_2 Fe1 C4_1 157.81(6) . . ?
C1 Fe1 C5_1 101.58(7) . . ?
B1_3 Fe1 C5_1 112.68(6) . . ?
C2_2 Fe1 C5_1 158.72(6) . . ?
C1_2 Fe1 C5_1 148.62(6) . . ?
C4_1 Fe1 C5_1 40.03(6) . . ?
C1 Fe1 C3_1 122.56(7) . . ?
B1_3 Fe1 C3_1 145.14(7) . . ?
C2_2 Fe1 C3_1 93.76(6) . . ?
C1_2 Fe1 C3_1 118.80(6) . . ?
C4_1 Fe1 C3_1 39.18(6) . . ?
C5_1 Fe1 C3_1 66.27(6) . . ?
C1 Fe1 C1_1 137.41(7) . . ?
B1_3 Fe1 C1_1 91.45(6) . . ?
C2_2 Fe1 C1_1 126.94(6) . . ?
C1_2 Fe1 C1_1 111.54(6) . . ?
C4_1 Fe1 C1_1 66.07(6) . . ?
C5_1 Fe1 C1_1 39.27(6) . . ?
C3_1 Fe1 C1_1 65.58(6) . . ?
C1 Fe1 C2_1 159.92(6) . . ?
B1_3 Fe1 C2_1 106.89(6) . . ?
C2_2 Fe1 C2_1 94.34(6) . . ?
C1_2 Fe1 C2_1 98.19(6) . . ?
C4_1 Fe1 C2_1 65.66(6) . . ?
C5_1 Fe1 C2_1 65.70(6) . . ?
C3_1 Fe1 C2_1 39.09(6) . . ?
C1_1 Fe1 C2_1 38.75(6) . . ?
O1 C1 Fe1 175.70(14) . . ?
C2_1 C1_1 C5_1 107.99(14) . . ?
C2_1 C1_1 C6_1 125.44(15) . . ?
C5_1 C1_1 C6_1 126.21(16) . . ?
C2_1 C1_1 Fe1 70.73(9) . . ?
C5_1 C1_1 Fe1 68.94(9) . . ?
C6_1 C1_1 Fe1 131.23(11) . . ?
C1_1 C2_1 C3_1 108.54(14) . . ?
C1_1 C2_1 C7_1 126.33(15) . . ?
C3_1 C2_1 C7_1 125.13(15) . . ?
C1_1 C2_1 Fe1 70.53(9) . . ?
C3_1 C2_1 Fe1 70.14(9) . . ?
C7_1 C2_1 Fe1 124.97(11) . . ?
C4_1 C3_1 C2_1 107.52(14) . . ?
C4_1 C3_1 C8_1 126.86(15) . . ?
C2_1 C3_1 C8_1 125.36(15) . . ?
C4_1 C3_1 Fe1 68.95(8) . . ?
C2_1 C3_1 Fe1 70.77(8) . . ?
C8_1 C3_1 Fe1 130.22(11) . . ?
C3_1 C4_1 C5_1 108.39(13) . . ?
C3_1 C4_1 C9_1 126.24(15) . . ?
C5_1 C4_1 C9_1 125.30(15) . . ?
C3_1 C4_1 Fe1 71.86(8) . . ?
C5_1 C4_1 Fe1 70.23(8) . . ?
C9_1 C4_1 Fe1 126.15(11) . . ?
C1_1 C5_1 C4_1 107.56(14) . . ?
C1_1 C5_1 C10_1 126.88(15) . . ?
C4_1 C5_1 C10_1 125.02(15) . . ?
C1_1 C5_1 Fe1 71.78(9) . . ?
C4_1 C5_1 Fe1 69.75(8) . . ?
C10_1 C5_1 Fe1 130.38(11) . . ?
C1_1 C6_1 H6A_1 109.5 . . ?
C1_1 C6_1 H6B_1 109.5 . . ?
H6A_1 C6_1 H6B_1 109.5 . . ?
C1_1 C6_1 H6C_1 109.5 . . ?
H6A_1 C6_1 H6C_1 109.5 . . ?
H6B_1 C6_1 H6C_1 109.5 . . ?
C2_1 C7_1 H7A_1 109.5 . . ?
C2_1 C7_1 H7B_1 109.5 . . ?
H7A_1 C7_1 H7B_1 109.5 . . ?
C2_1 C7_1 H7C_1 109.5 . . ?
H7A_1 C7_1 H7C_1 109.5 . . ?
H7B_1 C7_1 H7C_1 109.5 . . ?
C3_1 C8_1 H8A_1 109.5 . . ?
C3_1 C8_1 H8B_1 109.5 . . ?
H8A_1 C8_1 H8B_1 109.5 . . ?
C3_1 C8_1 H8C_1 109.5 . . ?
H8A_1 C8_1 H8C_1 109.5 . . ?
H8B_1 C8_1 H8C_1 109.5 . . ?
C4_1 C9_1 H9A_1 109.5 . . ?
C4_1 C9_1 H9B_1 109.5 . . ?
H9A_1 C9_1 H9B_1 109.5 . . ?
C4_1 C9_1 H9C_1 109.5 . . ?
H9A_1 C9_1 H9C_1 109.5 . . ?
H9B_1 C9_1 H9C_1 109.5 . . ?
C5_1 C10_1 H10A_1 109.5 . . ?
C5_1 C10_1 H10B_1 109.5 . . ?
H10A_1 C10_1 H10B_1 109.5 . . ?
C5_1 C10_1 H10C_1 109.5 . . ?
H10A_1 C10_1 H10C_1 109.5 . . ?
H10B_1 C10_1 H10C_1 109.5 . . ?
C2_2 C1_2 B1_3 133.98(14) . . ?
C2_2 C1_2 Fe1 70.34(9) . . ?
B1_3 C1_2 Fe1 65.14(8) . . ?
C1_2 C2_2 C3_2 147.34(15) . . ?
C1_2 C2_2 Fe1 73.82(10) . . ?
C3_2 C2_2 Fe1 138.80(11) . . ?
C8_2 C3_2 C4_2 118.92(14) . . ?
C8_2 C3_2 C2_2 120.66(14) . . ?
C4_2 C3_2 C2_2 120.42(14) . . ?
C5_2 C4_2 C3_2 120.30(16) . . ?
C5_2 C4_2 H4_2 119.9 . . ?
C3_2 C4_2 H4_2 119.9 . . ?
C6_2 C5_2 C4_2 120.37(16) . . ?
C6_2 C5_2 H5_2 119.8 . . ?
C4_2 C5_2 H5_2 119.8 . . ?
C7_2 C6_2 C5_2 119.69(16) . . ?
C7_2 C6_2 H6_2 120.2 . . ?
C5_2 C6_2 H6_2 120.2 . . ?
C6_2 C7_2 C8_2 120.46(16) . . ?
C6_2 C7_2 H7_2 119.8 . . ?
C8_2 C7_2 H7_2 119.8 . . ?
C7_2 C8_2 C3_2 120.27(16) . . ?
C7_2 C8_2 H8_2 119.9 . . ?
C3_2 C8_2 H8_2 119.9 . . ?
B1_3 N1_3 Si1_3 123.20(10) . . ?
B1_3 N1_3 Si2_3 114.42(10) . . ?
Si1_3 N1_3 Si2_3 121.66(7) . . ?
N1_3 B1_3 C1_2 135.14(14) . . ?
N1_3 B1_3 Fe1 153.59(12) . . ?
C1_2 B1_3 Fe1 71.09(9) . . ?
N1_3 Si1_3 C1_3 111.93(7) . . ?
N1_3 Si1_3 C2_3 111.00(8) . . ?
C1_3 Si1_3 C2_3 109.03(9) . . ?
N1_3 Si1_3 C3_3 109.75(7) . . ?
C1_3 Si1_3 C3_3 105.19(8) . . ?
C2_3 Si1_3 C3_3 109.79(9) . . ?
Si1_3 C1_3 H1A_3 109.5 . . ?
Si1_3 C1_3 H1B_3 109.5 . . ?
H1A_3 C1_3 H1B_3 109.5 . . ?
Si1_3 C1_3 H1C_3 109.5 . . ?
H1A_3 C1_3 H1C_3 109.5 . . ?
H1B_3 C1_3 H1C_3 109.5 . . ?
Si1_3 C2_3 H2A_3 109.5 . . ?
Si1_3 C2_3 H2B_3 109.5 . . ?
H2A_3 C2_3 H2B_3 109.5 . . ?
Si1_3 C2_3 H2C_3 109.5 . . ?
H2A_3 C2_3 H2C_3 109.5 . . ?
H2B_3 C2_3 H2C_3 109.5 . . ?
Si1_3 C3_3 H3A_3 109.5 . . ?
Si1_3 C3_3 H3B_3 109.5 . . ?
H3A_3 C3_3 H3B_3 109.5 . . ?
Si1_3 C3_3 H3C_3 109.5 . . ?
H3A_3 C3_3 H3C_3 109.5 . . ?
H3B_3 C3_3 H3C_3 109.5 . . ?
N1_3 Si2_3 C6_3 108.42(7) . . ?
N1_3 Si2_3 C5_3 111.52(7) . . ?
C6_3 Si2_3 C5_3 110.39(8) . . ?
N1_3 Si2_3 C4_3 110.56(7) . . ?
C6_3 Si2_3 C4_3 111.13(8) . . ?
C5_3 Si2_3 C4_3 104.83(9) . . ?
Si2_3 C4_3 H4A_3 109.5 . . ?
Si2_3 C4_3 H4B_3 109.5 . . ?
H4A_3 C4_3 H4B_3 109.5 . . ?
Si2_3 C4_3 H4C_3 109.5 . . ?
H4A_3 C4_3 H4C_3 109.5 . . ?
H4B_3 C4_3 H4C_3 109.5 . . ?
Si2_3 C5_3 H5A_3 109.5 . . ?
Si2_3 C5_3 H5B_3 109.5 . . ?
H5A_3 C5_3 H5B_3 109.5 . . ?
Si2_3 C5_3 H5C_3 109.5 . . ?
H5A_3 C5_3 H5C_3 109.5 . . ?
H5B_3 C5_3 H5C_3 109.5 . . ?
Si2_3 C6_3 H6A_3 109.5 . . ?
Si2_3 C6_3 H6B_3 109.5 . . ?
H6A_3 C6_3 H6B_3 109.5 . . ?
Si2_3 C6_3 H6C_3 109.5 . . ?
H6A_3 C6_3 H6C_3 109.5 . . ?
H6B_3 C6_3 H6C_3 109.5 . . ?
C2 Fe2 B1_6 91.94(7) . . ?
C2 Fe2 C2_5 97.82(7) . . ?
B1_6 Fe2 C2_5 78.92(6) . . ?
C2 Fe2 C1_5 100.73(7) . . ?
B1_6 Fe2 C1_5 43.36(6) . . ?
C2_5 Fe2 C1_5 35.92(6) . . ?
C2 Fe2 C5_4 97.21(7) . . ?
B1_6 Fe2 C5_4 118.51(6) . . ?
C2_5 Fe2 C5_4 156.49(6) . . ?
C1_5 Fe2 C5_4 154.53(6) . . ?
C2 Fe2 C4_4 96.46(7) . . ?
B1_6 Fe2 C4_4 157.85(7) . . ?
C2_5 Fe2 C4_4 119.89(6) . . ?
C1_5 Fe2 C4_4 151.96(6) . . ?
C5_4 Fe2 C4_4 40.13(6) . . ?
C2 Fe2 C1_4 130.08(7) . . ?
B1_6 Fe2 C1_4 92.64(6) . . ?
C2_5 Fe2 C1_4 131.80(6) . . ?
C1_5 Fe2 C1_4 115.96(6) . . ?
C5_4 Fe2 C1_4 39.24(6) . . ?
C4_4 Fe2 C1_4 66.35(6) . . ?
C2 Fe2 C2_4 161.24(6) . . ?
B1_6 Fe2 C2_4 102.75(6) . . ?
C2_5 Fe2 C2_4 96.43(6) . . ?
C1_5 Fe2 C2_4 97.98(6) . . ?
C5_4 Fe2 C2_4 65.60(6) . . ?
C4_4 Fe2 C2_4 65.72(6) . . ?
C1_4 Fe2 C2_4 38.90(6) . . ?
C2 Fe2 C3_4 128.42(7) . . ?
B1_6 Fe2 C3_4 139.50(6) . . ?
C2_5 Fe2 C3_4 90.76(6) . . ?
C1_5 Fe2 C3_4 114.50(6) . . ?
C5_4 Fe2 C3_4 65.73(6) . . ?
C4_4 Fe2 C3_4 38.74(6) . . ?
C1_4 Fe2 C3_4 65.49(6) . . ?
C2_4 Fe2 C3_4 39.09(6) . . ?
O2 C2 Fe2 174.16(14) . . ?
C5_4 C1_4 C2_4 107.70(13) . . ?
C5_4 C1_4 C6_4 126.86(14) . . ?
C2_4 C1_4 C6_4 125.12(14) . . ?
C5_4 C1_4 Fe2 69.13(8) . . ?
C2_4 C1_4 Fe2 70.75(8) . . ?
C6_4 C1_4 Fe2 130.56(11) . . ?
C1_4 C2_4 C3_4 108.30(13) . . ?
C1_4 C2_4 C7_4 126.44(15) . . ?
C3_4 C2_4 C7_4 125.27(15) . . ?
C1_4 C2_4 Fe2 70.34(8) . . ?
C3_4 C2_4 Fe2 70.76(8) . . ?
C7_4 C2_4 Fe2 124.80(11) . . ?
C4_4 C3_4 C2_4 108.06(13) . . ?
C4_4 C3_4 C8_4 126.22(16) . . ?
C2_4 C3_4 C8_4 125.41(15) . . ?
C4_4 C3_4 Fe2 68.94(9) . . ?
C2_4 C3_4 Fe2 70.14(8) . . ?
C8_4 C3_4 Fe2 131.49(11) . . ?
C3_4 C4_4 C5_4 107.83(13) . . ?
C3_4 C4_4 C9_4 127.38(16) . . ?
C5_4 C4_4 C9_4 124.67(15) . . ?
C3_4 C4_4 Fe2 72.31(9) . . ?
C5_4 C4_4 Fe2 69.84(8) . . ?
C9_4 C4_4 Fe2 126.41(11) . . ?
C1_4 C5_4 C4_4 108.08(13) . . ?
C1_4 C5_4 C10_4 127.93(15) . . ?
C4_4 C5_4 C10_4 123.31(14) . . ?
C1_4 C5_4 Fe2 71.63(9) . . ?
C4_4 C5_4 Fe2 70.03(8) . . ?
C10_4 C5_4 Fe2 131.25(11) . . ?
C1_4 C6_4 H6A_4 109.5 . . ?
C1_4 C6_4 H6B_4 109.5 . . ?
H6A_4 C6_4 H6B_4 109.5 . . ?
C1_4 C6_4 H6C_4 109.5 . . ?
H6A_4 C6_4 H6C_4 109.5 . . ?
H6B_4 C6_4 H6C_4 109.5 . . ?
C2_4 C7_4 H7A_4 109.5 . . ?
C2_4 C7_4 H7B_4 109.5 . . ?
H7A_4 C7_4 H7B_4 109.5 . . ?
C2_4 C7_4 H7C_4 109.5 . . ?
H7A_4 C7_4 H7C_4 109.5 . . ?
H7B_4 C7_4 H7C_4 109.5 . . ?
C3_4 C8_4 H8A_4 109.5 . . ?
C3_4 C8_4 H8B_4 109.5 . . ?
H8A_4 C8_4 H8B_4 109.5 . . ?
C3_4 C8_4 H8C_4 109.5 . . ?
H8A_4 C8_4 H8C_4 109.5 . . ?
H8B_4 C8_4 H8C_4 109.5 . . ?
C4_4 C9_4 H9A_4 109.5 . . ?
C4_4 C9_4 H9B_4 109.5 . . ?
H9A_4 C9_4 H9B_4 109.5 . . ?
C4_4 C9_4 H9C_4 109.5 . . ?
H9A_4 C9_4 H9C_4 109.5 . . ?
H9B_4 C9_4 H9C_4 109.5 . . ?
C5_4 C10_4 H10A_4 109.5 . . ?
C5_4 C10_4 H10B_4 109.5 . . ?
H10A_4 C10_4 H10B_4 109.5 . . ?
C5_4 C10_4 H10C_4 109.5 . . ?
H10A_4 C10_4 H10C_4 109.5 . . ?
H10B_4 C10_4 H10C_4 109.5 . . ?
C2_5 C1_5 B1_6 135.49(14) . . ?
C2_5 C1_5 Fe2 70.65(9) . . ?
B1_6 C1_5 Fe2 65.94(8) . . ?
C1_5 C2_5 C3_5 146.50(15) . . ?
C1_5 C2_5 Fe2 73.43(9) . . ?
C3_5 C2_5 Fe2 139.73(11) . . ?
C8_5 C3_5 C4_5 118.82(14) . . ?
C8_5 C3_5 C2_5 120.97(14) . . ?
C4_5 C3_5 C2_5 120.18(13) . . ?
C5_5 C4_5 C3_5 120.44(15) . . ?
C5_5 C4_5 H4_5 119.8 . . ?
C3_5 C4_5 H4_5 119.8 . . ?
C4_5 C5_5 C6_5 119.95(16) . . ?
C4_5 C5_5 H5_5 120.0 . . ?
C6_5 C5_5 H5_5 120.0 . . ?
C7_5 C6_5 C5_5 120.12(15) . . ?
C7_5 C6_5 H6_5 119.9 . . ?
C5_5 C6_5 H6_5 119.9 . . ?
C6_5 C7_5 C8_5 120.23(16) . . ?
C6_5 C7_5 H7_5 119.9 . . ?
C8_5 C7_5 H7_5 119.9 . . ?
C7_5 C8_5 C3_5 120.44(15) . . ?
C7_5 C8_5 H8_5 119.8 . . ?
C3_5 C8_5 H8_5 119.8 . . ?
B1_6 N1_6 Si1_6 123.84(10) . . ?
B1_6 N1_6 Si2_6 113.03(10) . . ?
Si1_6 N1_6 Si2_6 122.51(7) . . ?
N1_6 B1_6 C1_5 133.68(14) . . ?
N1_6 B1_6 Fe2 155.35(12) . . ?
C1_5 B1_6 Fe2 70.70(9) . . ?
N1_6 Si1_6 C1_6 110.12(7) . . ?
N1_6 Si1_6 C3_6 109.40(8) . . ?
C1_6 Si1_6 C3_6 107.00(9) . . ?
N1_6 Si1_6 C2_6 111.58(8) . . ?
C1_6 Si1_6 C2_6 109.42(9) . . ?
C3_6 Si1_6 C2_6 109.21(9) . . ?
Si1_6 C1_6 H1A_6 109.5 . . ?
Si1_6 C1_6 H1B_6 109.5 . . ?
H1A_6 C1_6 H1B_6 109.5 . . ?
Si1_6 C1_6 H1C_6 109.5 . . ?
H1A_6 C1_6 H1C_6 109.5 . . ?
H1B_6 C1_6 H1C_6 109.5 . . ?
Si1_6 C2_6 H2A_6 109.5 . . ?
Si1_6 C2_6 H2B_6 109.5 . . ?
H2A_6 C2_6 H2B_6 109.5 . . ?
Si1_6 C2_6 H2C_6 109.5 . . ?
H2A_6 C2_6 H2C_6 109.5 . . ?
H2B_6 C2_6 H2C_6 109.5 . . ?
Si1_6 C3_6 H3A_6 109.5 . . ?
Si1_6 C3_6 H3B_6 109.5 . . ?
H3A_6 C3_6 H3B_6 109.5 . . ?
Si1_6 C3_6 H3C_6 109.5 . . ?
H3A_6 C3_6 H3C_6 109.5 . . ?
H3B_6 C3_6 H3C_6 109.5 . . ?
N1_6 Si2_6 C5_6 110.38(7) . . ?
N1_6 Si2_6 C6_6 109.08(7) . . ?
C5_6 Si2_6 C6_6 112.18(8) . . ?
N1_6 Si2_6 C4_6 110.86(7) . . ?
C5_6 Si2_6 C4_6 104.93(9) . . ?
C6_6 Si2_6 C4_6 109.36(9) . . ?
Si2_6 C4_6 H4A_6 109.5 . . ?
Si2_6 C4_6 H4B_6 109.5 . . ?
H4A_6 C4_6 H4B_6 109.5 . . ?
Si2_6 C4_6 H4C_6 109.5 . . ?
H4A_6 C4_6 H4C_6 109.5 . . ?
H4B_6 C4_6 H4C_6 109.5 . . ?
Si2_6 C5_6 H5A_6 109.5 . . ?
Si2_6 C5_6 H5B_6 109.5 . . ?
H5A_6 C5_6 H5B_6 109.5 . . ?
Si2_6 C5_6 H5C_6 109.5 . . ?
H5A_6 C5_6 H5C_6 109.5 . . ?
H5B_6 C5_6 H5C_6 109.5 . . ?
Si2_6 C6_6 H6A_6 109.5 . . ?
Si2_6 C6_6 H6B_6 109.5 . . ?
H6A_6 C6_6 H6B_6 109.5 . . ?
Si2_6 C6_6 H6C_6 109.5 . . ?
H6A_6 C6_6 H6C_6 109.5 . . ?
H6B_6 C6_6 H6C_6 109.5 . . ?

loop_
_geom_bond_atom_site_label_1
_geom_bond_atom_site_label_2
_geom_bond_distance
_geom_bond_site_symmetry_2
_geom_bond_publ_flag
Fe1 C1 1.7426(16) . ?
Fe1 B1_3 1.9950(17) . ?
Fe1 C2_2 2.0396(15) . ?
Fe1 C1_2 2.0801(15) . ?
Fe1 C4_1 2.0961(15) . ?
Fe1 C5_1 2.1025(15) . ?
Fe1 C3_1 2.1343(15) . ?
Fe1 C1_1 2.1400(15) . ?
Fe1 C2_1 2.1427(15) . ?
C1 O1 1.160(2) . ?
C1_1 C2_1 1.421(2) . ?
C1_1 C5_1 1.426(2) . ?
C1_1 C6_1 1.496(2) . ?
C2_1 C3_1 1.431(2) . ?
C2_1 C7_1 1.498(2) . ?
C3_1 C4_1 1.419(2) . ?
C3_1 C8_1 1.495(2) . ?
C4_1 C5_1 1.437(2) . ?
C4_1 C9_1 1.503(2) . ?
C5_1 C10_1 1.499(2) . ?
C6_1 H6A_1 0.9800 . ?
C6_1 H6B_1 0.9800 . ?
C6_1 H6C_1 0.9800 . ?
C7_1 H7A_1 0.9800 . ?
C7_1 H7B_1 0.9800 . ?
C7_1 H7C_1 0.9800 . ?
C8_1 H8A_1 0.9800 . ?
C8_1 H8B_1 0.9800 . ?
C8_1 H8C_1 0.9800 . ?
C9_1 H9A_1 0.9800 . ?
C9_1 H9B_1 0.9800 . ?
C9_1 H9C_1 0.9800 . ?
C10_1 H10A_1 0.9800 . ?
C10_1 H10B_1 0.9800 . ?
C10_1 H10C_1 0.9800 . ?
C1_2 C2_2 1.268(2) . ?
C1_2 B1_3 1.521(2) . ?
C2_2 C3_2 1.453(2) . ?
C3_2 C8_2 1.396(2) . ?
C3_2 C4_2 1.399(2) . ?
C4_2 C5_2 1.385(2) . ?
C4_2 H4_2 0.9500 . ?
C5_2 C6_2 1.385(3) . ?
C5_2 H5_2 0.9500 . ?
C6_2 C7_2 1.385(3) . ?
C6_2 H6_2 0.9500 . ?
C7_2 C8_2 1.386(2) . ?
C7_2 H7_2 0.9500 . ?
C8_2 H8_2 0.9500 . ?
N1_3 B1_3 1.403(2) . ?
N1_3 Si1_3 1.7677(13) . ?
N1_3 Si2_3 1.7770(13) . ?
Si1_3 C1_3 1.8555(18) . ?
Si1_3 C2_3 1.8651(18) . ?
Si1_3 C3_3 1.8675(17) . ?
C1_3 H1A_3 0.9800 . ?
C1_3 H1B_3 0.9800 . ?
C1_3 H1C_3 0.9800 . ?
C2_3 H2A_3 0.9800 . ?
C2_3 H2B_3 0.9800 . ?
C2_3 H2C_3 0.9800 . ?
C3_3 H3A_3 0.9800 . ?
C3_3 H3B_3 0.9800 . ?
C3_3 H3C_3 0.9800 . ?
Si2_3 C6_3 1.8600(17) . ?
Si2_3 C5_3 1.8668(18) . ?
Si2_3 C4_3 1.8676(17) . ?
C4_3 H4A_3 0.9800 . ?
C4_3 H4B_3 0.9800 . ?
C4_3 H4C_3 0.9800 . ?
C5_3 H5A_3 0.9800 . ?
C5_3 H5B_3 0.9800 . ?
C5_3 H5C_3 0.9800 . ?
C6_3 H6A_3 0.9800 . ?
C6_3 H6B_3 0.9800 . ?
C6_3 H6C_3 0.9800 . ?
Fe2 C2 1.7449(16) . ?
Fe2 B1_6 2.0081(17) . ?
Fe2 C2_5 2.0432(15) . ?
Fe2 C1_5 2.0755(15) . ?
Fe2 C5_4 2.0999(15) . ?
Fe2 C4_4 2.1024(15) . ?
Fe2 C1_4 2.1328(15) . ?
Fe2 C2_4 2.1382(15) . ?
Fe2 C3_4 2.1464(15) . ?
C2 O2 1.1591(19) . ?
C1_4 C5_4 1.421(2) . ?
C1_4 C2_4 1.422(2) . ?
C1_4 C6_4 1.507(2) . ?
C2_4 C3_4 1.433(2) . ?
C2_4 C7_4 1.495(2) . ?
C3_4 C4_4 1.410(2) . ?
C3_4 C8_4 1.497(2) . ?
C4_4 C5_4 1.442(2) . ?
C4_4 C9_4 1.501(2) . ?
C5_4 C10_4 1.498(2) . ?
C6_4 H6A_4 0.9800 . ?
C6_4 H6B_4 0.9800 . ?
C6_4 H6C_4 0.9800 . ?
C7_4 H7A_4 0.9800 . ?
C7_4 H7B_4 0.9800 . ?
C7_4 H7C_4 0.9800 . ?
C8_4 H8A_4 0.9800 . ?
C8_4 H8B_4 0.9800 . ?
C8_4 H8C_4 0.9800 . ?
C9_4 H9A_4 0.9800 . ?
C9_4 H9B_4 0.9800 . ?
C9_4 H9C_4 0.9800 . ?
C10_4 H10A_4 0.9800 . ?
C10_4 H10B_4 0.9800 . ?
C10_4 H10C_4 0.9800 . ?
C1_5 C2_5 1.270(2) . ?
C1_5 B1_6 1.510(2) . ?
C2_5 C3_5 1.448(2) . ?
C3_5 C8_5 1.398(2) . ?
C3_5 C4_5 1.398(2) . ?
C4_5 C5_5 1.388(2) . ?
C4_5 H4_5 0.9500 . ?
C5_5 C6_5 1.388(3) . ?
C5_5 H5_5 0.9500 . ?
C6_5 C7_5 1.381(3) . ?
C6_5 H6_5 0.9500 . ?
C7_5 C8_5 1.386(2) . ?
C7_5 H7_5 0.9500 . ?
C8_5 H8_5 0.9500 . ?
N1_6 B1_6 1.407(2) . ?
N1_6 Si1_6 1.7624(13) . ?
N1_6 Si2_6 1.7779(13) . ?
Si1_6 C1_6 1.8497(18) . ?
Si1_6 C3_6 1.8678(19) . ?
Si1_6 C2_6 1.8719(19) . ?
C1_6 H1A_6 0.9800 . ?
C1_6 H1B_6 0.9800 . ?
C1_6 H1C_6 0.9800 . ?
C2_6 H2A_6 0.9800 . ?
C2_6 H2B_6 0.9800 . ?
C2_6 H2C_6 0.9800 . ?
C3_6 H3A_6 0.9800 . ?
C3_6 H3B_6 0.9800 . ?
C3_6 H3C_6 0.9800 . ?
Si2_6 C5_6 1.8587(17) . ?
Si2_6 C6_6 1.8658(18) . ?
Si2_6 C4_6 1.8673(18) . ?
C4_6 H4A_6 0.9800 . ?
C4_6 H4B_6 0.9800 . ?
C4_6 H4C_6 0.9800 . ?
C5_6 H5A_6 0.9800 . ?
C5_6 H5B_6 0.9800 . ?
C5_6 H5C_6 0.9800 . ?
C6_6 H6A_6 0.9800 . ?
C6_6 H6B_6 0.9800 . ?
C6_6 H6C_6 0.9800 . ?

loop_
_geom_torsion_atom_site_label_1
_geom_torsion_atom_site_label_2
_geom_torsion_atom_site_label_3
_geom_torsion_atom_site_label_4
_geom_torsion
_geom_torsion_site_symmetry_1
_geom_torsion_site_symmetry_2
_geom_torsion_site_symmetry_3
_geom_torsion_site_symmetry_4
_geom_torsion_publ_flag
C1 Fe1 C1_1 C2_1 149.52(10) . . . . ?
B1_3 Fe1 C1_1 C2_1 -115.64(10) . . . . ?
C2_2 Fe1 C1_1 C2_1 -38.21(12) . . . . ?
C1_2 Fe1 C1_1 C2_1 -75.69(10) . . . . ?
C4_1 Fe1 C1_1 C2_1 80.36(10) . . . . ?
C5_1 Fe1 C1_1 C2_1 119.02(13) . . . . ?
C3_1 Fe1 C1_1 C2_1 37.23(9) . . . . ?
C1 Fe1 C1_1 C5_1 30.50(14) . . . . ?
B1_3 Fe1 C1_1 C5_1 125.33(10) . . . . ?
C2_2 Fe1 C1_1 C5_1 -157.24(9) . . . . ?
C1_2 Fe1 C1_1 C5_1 165.28(9) . . . . ?
C4_1 Fe1 C1_1 C5_1 -38.67(9) . . . . ?
C3_1 Fe1 C1_1 C5_1 -81.79(10) . . . . ?
C2_1 Fe1 C1_1 C5_1 -119.02(13) . . . . ?
C1 Fe1 C1_1 C6_1 -89.79(19) . . . . ?
B1_3 Fe1 C1_1 C6_1 5.05(17) . . . . ?
C2_2 Fe1 C1_1 C6_1 82.48(18) . . . . ?
C1_2 Fe1 C1_1 C6_1 45.00(18) . . . . ?
C4_1 Fe1 C1_1 C6_1 -158.95(19) . . . . ?
C5_1 Fe1 C1_1 C6_1 -120.3(2) . . . . ?
C3_1 Fe1 C1_1 C6_1 157.93(19) . . . . ?
C2_1 Fe1 C1_1 C6_1 120.7(2) . . . . ?
C5_1 C1_1 C2_1 C3_1 -1.00(17) . . . . ?
C6_1 C1_1 C2_1 C3_1 172.45(14) . . . . ?
Fe1 C1_1 C2_1 C3_1 -60.09(10) . . . . ?
C5_1 C1_1 C2_1 C7_1 178.73(15) . . . . ?
C6_1 C1_1 C2_1 C7_1 -7.8(3) . . . . ?
Fe1 C1_1 C2_1 C7_1 119.64(16) . . . . ?
C5_1 C1_1 C2_1 Fe1 59.09(10) . . . . ?
C6_1 C1_1 C2_1 Fe1 -127.46(16) . . . . ?
C1 Fe1 C2_1 C1_1 -91.0(2) . . . . ?
B1_3 Fe1 C2_1 C1_1 70.36(10) . . . . ?
C2_2 Fe1 C2_1 C1_1 150.28(9) . . . . ?
C1_2 Fe1 C2_1 C1_1 114.41(9) . . . . ?
C4_1 Fe1 C2_1 C1_1 -81.52(10) . . . . ?
C5_1 Fe1 C2_1 C1_1 -37.40(9) . . . . ?
C3_1 Fe1 C2_1 C1_1 -119.10(13) . . . . ?
C1 Fe1 C2_1 C3_1 28.1(2) . . . . ?
B1_3 Fe1 C2_1 C3_1 -170.54(9) . . . . ?
C2_2 Fe1 C2_1 C3_1 -90.62(10) . . . . ?
C1_2 Fe1 C2_1 C3_1 -126.49(9) . . . . ?
C4_1 Fe1 C2_1 C3_1 37.58(9) . . . . ?
C5_1 Fe1 C2_1 C3_1 81.70(10) . . . . ?
C1_1 Fe1 C2_1 C3_1 119.10(13) . . . . ?
C1 Fe1 C2_1 C7_1 147.73(19) . . . . ?
B1_3 Fe1 C2_1 C7_1 -50.93(16) . . . . ?
C2_2 Fe1 C2_1 C7_1 28.98(16) . . . . ?
C1_2 Fe1 C2_1 C7_1 -6.89(16) . . . . ?
C4_1 Fe1 C2_1 C7_1 157.19(17) . . . . ?
C5_1 Fe1 C2_1 C7_1 -158.70(17) . . . . ?
C3_1 Fe1 C2_1 C7_1 119.60(19) . . . . ?
C1_1 Fe1 C2_1 C7_1 -121.30(19) . . . . ?
C1_1 C2_1 C3_1 C4_1 0.92(17) . . . . ?
C7_1 C2_1 C3_1 C4_1 -178.81(15) . . . . ?
Fe1 C2_1 C3_1 C4_1 -59.41(10) . . . . ?
C1_1 C2_1 C3_1 C8_1 -173.44(14) . . . . ?
C7_1 C2_1 C3_1 C8_1 6.8(2) . . . . ?
Fe1 C2_1 C3_1 C8_1 126.23(15) . . . . ?
C1_1 C2_1 C3_1 Fe1 60.33(10) . . . . ?
C7_1 C2_1 C3_1 Fe1 -119.40(15) . . . . ?
C1 Fe1 C3_1 C4_1 -50.52(12) . . . . ?
B1_3 Fe1 C3_1 C4_1 134.39(12) . . . . ?
C2_2 Fe1 C3_1 C4_1 -149.33(10) . . . . ?
C1_2 Fe1 C3_1 C4_1 -176.35(9) . . . . ?
C5_1 Fe1 C3_1 C4_1 38.31(9) . . . . ?
C1_1 Fe1 C3_1 C4_1 81.50(10) . . . . ?
C2_1 Fe1 C3_1 C4_1 118.41(13) . . . . ?
C1 Fe1 C3_1 C2_1 -168.93(10) . . . . ?
B1_3 Fe1 C3_1 C2_1 15.98(16) . . . . ?
C2_2 Fe1 C3_1 C2_1 92.26(10) . . . . ?
C1_2 Fe1 C3_1 C2_1 65.24(11) . . . . ?
C4_1 Fe1 C3_1 C2_1 -118.41(13) . . . . ?
C5_1 Fe1 C3_1 C2_1 -80.10(10) . . . . ?
C1_1 Fe1 C3_1 C2_1 -36.91(9) . . . . ?
C1 Fe1 C3_1 C8_1 70.56(17) . . . . ?
B1_3 Fe1 C3_1 C8_1 -104.53(17) . . . . ?
C2_2 Fe1 C3_1 C8_1 -28.25(16) . . . . ?
C1_2 Fe1 C3_1 C8_1 -55.27(17) . . . . ?
C4_1 Fe1 C3_1 C8_1 121.09(19) . . . . ?
C5_1 Fe1 C3_1 C8_1 159.39(17) . . . . ?
C1_1 Fe1 C3_1 C8_1 -157.42(17) . . . . ?
C2_1 Fe1 C3_1 C8_1 -120.51(19) . . . . ?
C2_1 C3_1 C4_1 C5_1 -0.49(17) . . . . ?
C8_1 C3_1 C4_1 C5_1 173.77(15) . . . . ?
Fe1 C3_1 C4_1 C5_1 -61.05(10) . . . . ?
C2_1 C3_1 C4_1 C9_1 -177.46(14) . . . . ?
C8_1 C3_1 C4_1 C9_1 -3.2(3) . . . . ?
Fe1 C3_1 C4_1 C9_1 121.98(16) . . . . ?
C2_1 C3_1 C4_1 Fe1 60.56(10) . . . . ?
C8_1 C3_1 C4_1 Fe1 -125.18(16) . . . . ?
C1 Fe1 C4_1 C3_1 139.26(10) . . . . ?
B1_3 Fe1 C4_1 C3_1 -117.05(15) . . . . ?
C2_2 Fe1 C4_1 C3_1 39.21(12) . . . . ?
C1_2 Fe1 C4_1 C3_1 8.5(2) . . . . ?
C5_1 Fe1 C4_1 C3_1 -118.07(13) . . . . ?
C1_1 Fe1 C4_1 C3_1 -80.12(10) . . . . ?
C2_1 Fe1 C4_1 C3_1 -37.49(9) . . . . ?
C1 Fe1 C4_1 C5_1 -102.67(10) . . . . ?
B1_3 Fe1 C4_1 C5_1 1.01(18) . . . . ?
C2_2 Fe1 C4_1 C5_1 157.28(9) . . . . ?
C1_2 Fe1 C4_1 C5_1 126.56(16) . . . . ?
C3_1 Fe1 C4_1 C5_1 118.07(13) . . . . ?
C1_1 Fe1 C4_1 C5_1 37.95(9) . . . . ?
C2_1 Fe1 C4_1 C5_1 80.58(10) . . . . ?
C1 Fe1 C4_1 C9_1 17.19(15) . . . . ?
B1_3 Fe1 C4_1 C9_1 120.87(17) . . . . ?
C2_2 Fe1 C4_1 C9_1 -82.86(16) . . . . ?
C1_2 Fe1 C4_1 C9_1 -113.58(18) . . . . ?
C5_1 Fe1 C4_1 C9_1 119.86(18) . . . . ?
C3_1 Fe1 C4_1 C9_1 -122.07(18) . . . . ?
C1_1 Fe1 C4_1 C9_1 157.81(16) . . . . ?
C2_1 Fe1 C4_1 C9_1 -159.57(16) . . . . ?
C2_1 C1_1 C5_1 C4_1 0.70(17) . . . . ?
C6_1 C1_1 C5_1 C4_1 -172.69(14) . . . . ?
Fe1 C1_1 C5_1 C4_1 60.90(10) . . . . ?
C2_1 C1_1 C5_1 C10_1 172.51(14) . . . . ?
C6_1 C1_1 C5_1 C10_1 -0.9(3) . . . . ?
Fe1 C1_1 C5_1 C10_1 -127.28(16) . . . . ?
C2_1 C1_1 C5_1 Fe1 -60.21(11) . . . . ?
C6_1 C1_1 C5_1 Fe1 126.40(16) . . . . ?
C3_1 C4_1 C5_1 C1_1 -0.13(17) . . . . ?
C9_1 C4_1 C5_1 C1_1 176.88(14) . . . . ?
Fe1 C4_1 C5_1 C1_1 -62.21(10) . . . . ?
C3_1 C4_1 C5_1 C10_1 -172.13(14) . . . . ?
C9_1 C4_1 C5_1 C10_1 4.9(2) . . . . ?
Fe1 C4_1 C5_1 C10_1 125.78(15) . . . . ?
C3_1 C4_1 C5_1 Fe1 62.09(10) . . . . ?
C9_1 C4_1 C5_1 Fe1 -120.91(15) . . . . ?
C1 Fe1 C5_1 C1_1 -159.48(10) . . . . ?
B1_3 Fe1 C5_1 C1_1 -62.12(11) . . . . ?
C2_2 Fe1 C5_1 C1_1 58.4(2) . . . . ?
C1_2 Fe1 C5_1 C1_1 -26.99(16) . . . . ?
C4_1 Fe1 C5_1 C1_1 117.38(13) . . . . ?
C3_1 Fe1 C5_1 C1_1 79.86(10) . . . . ?
C2_1 Fe1 C5_1 C1_1 36.90(9) . . . . ?
C1 Fe1 C5_1 C4_1 83.14(10) . . . . ?
B1_3 Fe1 C5_1 C4_1 -179.50(9) . . . . ?
C2_2 Fe1 C5_1 C4_1 -59.0(2) . . . . ?
C1_2 Fe1 C5_1 C4_1 -144.37(11) . . . . ?
C3_1 Fe1 C5_1 C4_1 -37.52(9) . . . . ?
C1_1 Fe1 C5_1 C4_1 -117.38(13) . . . . ?
C2_1 Fe1 C5_1 C4_1 -80.48(9) . . . . ?
C1 Fe1 C5_1 C10_1 -36.14(17) . . . . ?
B1_3 Fe1 C5_1 C10_1 61.22(17) . . . . ?
C2_2 Fe1 C5_1 C10_1 -178.24(16) . . . . ?
C1_2 Fe1 C5_1 C10_1 96.35(18) . . . . ?
C4_1 Fe1 C5_1 C10_1 -119.28(19) . . . . ?
C3_1 Fe1 C5_1 C10_1 -156.80(18) . . . . ?
C1_1 Fe1 C5_1 C10_1 123.3(2) . . . . ?
C2_1 Fe1 C5_1 C10_1 160.24(18) . . . . ?
C1 Fe1 C1_2 C2_2 -85.34(11) . . . . ?
B1_3 Fe1 C1_2 C2_2 -168.03(14) . . . . ?
C4_1 Fe1 C1_2 C2_2 44.6(2) . . . . ?
C5_1 Fe1 C1_2 C2_2 141.84(12) . . . . ?
C3_1 Fe1 C1_2 C2_2 50.73(11) . . . . ?
C1_1 Fe1 C1_2 C2_2 123.85(10) . . . . ?
C2_1 Fe1 C1_2 C2_2 86.07(10) . . . . ?
C1 Fe1 C1_2 B1_3 82.69(10) . . . . ?
C2_2 Fe1 C1_2 B1_3 168.03(14) . . . . ?
C4_1 Fe1 C1_2 B1_3 -147.35(15) . . . . ?
C5_1 Fe1 C1_2 B1_3 -50.13(15) . . . . ?
C3_1 Fe1 C1_2 B1_3 -141.25(9) . . . . ?
C1_1 Fe1 C1_2 B1_3 -68.12(10) . . . . ?
C2_1 Fe1 C1_2 B1_3 -105.90(9) . . . . ?
B1_3 C1_2 C2_2 C3_2 167.3(2) . . . . ?
Fe1 C1_2 C2_2 C3_2 -177.5(3) . . . . ?
B1_3 C1_2 C2_2 Fe1 -15.16(18) . . . . ?
C1 Fe1 C2_2 C1_2 99.62(10) . . . . ?
B1_3 Fe1 C2_2 C1_2 8.40(10) . . . . ?
C4_1 Fe1 C2_2 C1_2 -160.76(9) . . . . ?
C5_1 Fe1 C2_2 C1_2 -117.57(17) . . . . ?
C3_1 Fe1 C2_2 C1_2 -137.17(10) . . . . ?
C1_1 Fe1 C2_2 C1_2 -75.13(11) . . . . ?
C2_1 Fe1 C2_2 C1_2 -97.98(10) . . . . ?
C1 Fe1 C2_2 C3_2 -82.40(17) . . . . ?
B1_3 Fe1 C2_2 C3_2 -173.61(18) . . . . ?
C1_2 Fe1 C2_2 C3_2 178.0(2) . . . . ?
C4_1 Fe1 C2_2 C3_2 17.2(2) . . . . ?
C5_1 Fe1 C2_2 C3_2 60.4(3) . . . . ?
C3_1 Fe1 C2_2 C3_2 40.82(17) . . . . ?
C1_1 Fe1 C2_2 C3_2 102.85(17) . . . . ?
C2_1 Fe1 C2_2 C3_2 80.01(17) . . . . ?
C1_2 C2_2 C3_2 C8_2 -147.4(2) . . . . ?
Fe1 C2_2 C3_2 C8_2 36.2(2) . . . . ?
C1_2 C2_2 C3_2 C4_2 33.4(3) . . . . ?
Fe1 C2_2 C3_2 C4_2 -142.97(15) . . . . ?
C8_2 C3_2 C4_2 C5_2 0.2(2) . . . . ?
C2_2 C3_2 C4_2 C5_2 179.39(15) . . . . ?
C3_2 C4_2 C5_2 C6_2 0.2(3) . . . . ?
C4_2 C5_2 C6_2 C7_2 -0.2(3) . . . . ?
C5_2 C6_2 C7_2 C8_2 -0.1(3) . . . . ?
C6_2 C7_2 C8_2 C3_2 0.5(3) . . . . ?
C4_2 C3_2 C8_2 C7_2 -0.6(2) . . . . ?
C2_2 C3_2 C8_2 C7_2 -179.73(15) . . . . ?
Si1_3 N1_3 B1_3 C1_2 149.26(15) . . . . ?
Si2_3 N1_3 B1_3 C1_2 -21.1(2) . . . . ?
Si1_3 N1_3 B1_3 Fe1 -38.8(3) . . . . ?
Si2_3 N1_3 B1_3 Fe1 150.9(2) . . . . ?
C2_2 C1_2 B1_3 N1_3 -168.01(18) . . . . ?
Fe1 C1_2 B1_3 N1_3 176.2(2) . . . . ?
C2_2 C1_2 B1_3 Fe1 15.75(18) . . . . ?
C1 Fe1 B1_3 N1_3 83.8(3) . . . . ?
C2_2 Fe1 B1_3 N1_3 178.9(3) . . . . ?
C1_2 Fe1 B1_3 N1_3 -174.0(3) . . . . ?
C4_1 Fe1 B1_3 N1_3 -20.4(4) . . . . ?
C5_1 Fe1 B1_3 N1_3 -19.7(3) . . . . ?
C3_1 Fe1 B1_3 N1_3 -100.3(3) . . . . ?
C1_1 Fe1 B1_3 N1_3 -53.7(3) . . . . ?
C2_1 Fe1 B1_3 N1_3 -89.9(3) . . . . ?
C1 Fe1 B1_3 C1_2 -102.15(9) . . . . ?
C2_2 Fe1 B1_3 C1_2 -7.11(8) . . . . ?
C4_1 Fe1 B1_3 C1_2 153.62(12) . . . . ?
C5_1 Fe1 B1_3 C1_2 154.33(8) . . . . ?
C3_1 Fe1 B1_3 C1_2 73.71(13) . . . . ?
C1_1 Fe1 B1_3 C1_2 120.29(9) . . . . ?
C2_1 Fe1 B1_3 C1_2 84.16(9) . . . . ?
B1_3 N1_3 Si1_3 C1_3 -13.20(15) . . . . ?
Si2_3 N1_3 Si1_3 C1_3 156.49(9) . . . . ?
B1_3 N1_3 Si1_3 C2_3 108.86(13) . . . . ?
Si2_3 N1_3 Si1_3 C2_3 -81.44(10) . . . . ?
B1_3 N1_3 Si1_3 C3_3 -129.60(13) . . . . ?
Si2_3 N1_3 Si1_3 C3_3 40.09(11) . . . . ?
B1_3 N1_3 Si2_3 C6_3 82.62(12) . . . . ?
Si1_3 N1_3 Si2_3 C6_3 -87.92(9) . . . . ?
B1_3 N1_3 Si2_3 C5_3 -39.11(13) . . . . ?
Si1_3 N1_3 Si2_3 C5_3 150.35(9) . . . . ?
B1_3 N1_3 Si2_3 C4_3 -155.32(12) . . . . ?
Si1_3 N1_3 Si2_3 C4_3 34.14(11) . . . . ?
C2 Fe2 C1_4 C5_4 39.56(12) . . . . ?
B1_6 Fe2 C1_4 C5_4 134.33(10) . . . . ?
C2_5 Fe2 C1_4 C5_4 -148.19(9) . . . . ?
C1_5 Fe2 C1_4 C5_4 172.42(9) . . . . ?
C4_4 Fe2 C1_4 C5_4 -38.43(9) . . . . ?
C2_4 Fe2 C1_4 C5_4 -118.53(13) . . . . ?
C3_4 Fe2 C1_4 C5_4 -81.03(10) . . . . ?
C2 Fe2 C1_4 C2_4 158.10(10) . . . . ?
B1_6 Fe2 C1_4 C2_4 -107.14(9) . . . . ?
C2_5 Fe2 C1_4 C2_4 -29.66(12) . . . . ?
C1_5 Fe2 C1_4 C2_4 -69.05(10) . . . . ?
C5_4 Fe2 C1_4 C2_4 118.53(13) . . . . ?
C4_4 Fe2 C1_4 C2_4 80.10(10) . . . . ?
C3_4 Fe2 C1_4 C2_4 37.50(9) . . . . ?
C2 Fe2 C1_4 C6_4 -81.68(17) . . . . ?
B1_6 Fe2 C1_4 C6_4 13.08(16) . . . . ?
C2_5 Fe2 C1_4 C6_4 90.56(16) . . . . ?
C1_5 Fe2 C1_4 C6_4 51.18(16) . . . . ?
C5_4 Fe2 C1_4 C6_4 -121.25(19) . . . . ?
C4_4 Fe2 C1_4 C6_4 -159.68(17) . . . . ?
C2_4 Fe2 C1_4 C6_4 120.22(18) . . . . ?
C3_4 Fe2 C1_4 C6_4 157.73(17) . . . . ?
C5_4 C1_4 C2_4 C3_4 -1.38(17) . . . . ?
C6_4 C1_4 C2_4 C3_4 172.49(14) . . . . ?
Fe2 C1_4 C2_4 C3_4 -60.88(10) . . . . ?
C5_4 C1_4 C2_4 C7_4 178.82(15) . . . . ?
C6_4 C1_4 C2_4 C7_4 -7.3(2) . . . . ?
Fe2 C1_4 C2_4 C7_4 119.31(16) . . . . ?
C5_4 C1_4 C2_4 Fe2 59.51(10) . . . . ?
C6_4 C1_4 C2_4 Fe2 -126.62(15) . . . . ?
C2 Fe2 C2_4 C1_4 -62.6(2) . . . . ?
B1_6 Fe2 C2_4 C1_4 78.16(10) . . . . ?
C2_5 Fe2 C2_4 C1_4 158.21(9) . . . . ?
C1_5 Fe2 C2_4 C1_4 122.02(9) . . . . ?
C5_4 Fe2 C2_4 C1_4 -37.60(9) . . . . ?
C4_4 Fe2 C2_4 C1_4 -81.84(9) . . . . ?
C3_4 Fe2 C2_4 C1_4 -118.54(12) . . . . ?
C2 Fe2 C2_4 C3_4 56.0(2) . . . . ?
B1_6 Fe2 C2_4 C3_4 -163.30(9) . . . . ?
C2_5 Fe2 C2_4 C3_4 -83.25(9) . . . . ?
C1_5 Fe2 C2_4 C3_4 -119.44(9) . . . . ?
C5_4 Fe2 C2_4 C3_4 80.93(9) . . . . ?
C4_4 Fe2 C2_4 C3_4 36.70(9) . . . . ?
C1_4 Fe2 C2_4 C3_4 118.54(13) . . . . ?
C2 Fe2 C2_4 C7_4 176.11(19) . . . . ?
B1_6 Fe2 C2_4 C7_4 -43.16(16) . . . . ?
C2_5 Fe2 C2_4 C7_4 36.89(15) . . . . ?
C1_5 Fe2 C2_4 C7_4 0.70(16) . . . . ?
C5_4 Fe2 C2_4 C7_4 -158.92(17) . . . . ?
C4_4 Fe2 C2_4 C7_4 156.84(17) . . . . ?
C1_4 Fe2 C2_4 C7_4 -121.32(18) . . . . ?
C3_4 Fe2 C2_4 C7_4 120.15(18) . . . . ?
C1_4 C2_4 C3_4 C4_4 1.92(17) . . . . ?
C7_4 C2_4 C3_4 C4_4 -178.27(14) . . . . ?
Fe2 C2_4 C3_4 C4_4 -58.70(10) . . . . ?
C1_4 C2_4 C3_4 C8_4 -171.98(15) . . . . ?
C7_4 C2_4 C3_4 C8_4 7.8(2) . . . . ?
Fe2 C2_4 C3_4 C8_4 127.40(15) . . . . ?
C1_4 C2_4 C3_4 Fe2 60.62(10) . . . . ?
C7_4 C2_4 C3_4 Fe2 -119.57(15) . . . . ?
C2 Fe2 C3_4 C4_4 -40.63(12) . . . . ?
B1_6 Fe2 C3_4 C4_4 145.05(11) . . . . ?
C2_5 Fe2 C3_4 C4_4 -141.24(9) . . . . ?
C1_5 Fe2 C3_4 C4_4 -169.12(9) . . . . ?
C5_4 Fe2 C3_4 C4_4 38.90(9) . . . . ?
C1_4 Fe2 C3_4 C4_4 82.16(10) . . . . ?
C2_4 Fe2 C3_4 C4_4 119.49(13) . . . . ?
C2 Fe2 C3_4 C2_4 -160.11(10) . . . . ?
B1_6 Fe2 C3_4 C2_4 25.56(14) . . . . ?
C2_5 Fe2 C3_4 C2_4 99.28(9) . . . . ?
C1_5 Fe2 C3_4 C2_4 71.40(10) . . . . ?
C5_4 Fe2 C3_4 C2_4 -80.59(9) . . . . ?
C4_4 Fe2 C3_4 C2_4 -119.49(13) . . . . ?
C1_4 Fe2 C3_4 C2_4 -37.32(9) . . . . ?
C2 Fe2 C3_4 C8_4 79.69(19) . . . . ?
B1_6 Fe2 C3_4 C8_4 -94.64(19) . . . . ?
C2_5 Fe2 C3_4 C8_4 -20.93(17) . . . . ?
C1_5 Fe2 C3_4 C8_4 -48.80(18) . . . . ?
C5_4 Fe2 C3_4 C8_4 159.21(19) . . . . ?
C4_4 Fe2 C3_4 C8_4 120.3(2) . . . . ?
C1_4 Fe2 C3_4 C8_4 -157.53(19) . . . . ?
C2_4 Fe2 C3_4 C8_4 -120.2(2) . . . . ?
C2_4 C3_4 C4_4 C5_4 -1.70(17) . . . . ?
C8_4 C3_4 C4_4 C5_4 172.13(15) . . . . ?
Fe2 C3_4 C4_4 C5_4 -61.15(10) . . . . ?
C2_4 C3_4 C4_4 C9_4 -177.84(15) . . . . ?
C8_4 C3_4 C4_4 C9_4 -4.0(3) . . . . ?
Fe2 C3_4 C4_4 C9_4 122.72(16) . . . . ?
C2_4 C3_4 C4_4 Fe2 59.45(10) . . . . ?
C8_4 C3_4 C4_4 Fe2 -126.72(16) . . . . ?
C2 Fe2 C4_4 C3_4 149.11(10) . . . . ?
B1_6 Fe2 C4_4 C3_4 -99.27(18) . . . . ?
C2_5 Fe2 C4_4 C3_4 46.22(11) . . . . ?
C1_5 Fe2 C4_4 C3_4 21.44(17) . . . . ?
C5_4 Fe2 C4_4 C3_4 -117.35(13) . . . . ?
C1_4 Fe2 C4_4 C3_4 -79.76(10) . . . . ?
C2_4 Fe2 C4_4 C3_4 -37.02(9) . . . . ?
C2 Fe2 C4_4 C5_4 -93.54(10) . . . . ?
B1_6 Fe2 C4_4 C5_4 18.1(2) . . . . ?
C2_5 Fe2 C4_4 C5_4 163.58(8) . . . . ?
C1_5 Fe2 C4_4 C5_4 138.79(12) . . . . ?
C1_4 Fe2 C4_4 C5_4 37.59(9) . . . . ?
C2_4 Fe2 C4_4 C5_4 80.33(9) . . . . ?
C3_4 Fe2 C4_4 C5_4 117.35(13) . . . . ?
C2 Fe2 C4_4 C9_4 25.29(16) . . . . ?
B1_6 Fe2 C4_4 C9_4 136.92(18) . . . . ?
C2_5 Fe2 C4_4 C9_4 -77.59(16) . . . . ?
C1_5 Fe2 C4_4 C9_4 -102.38(18) . . . . ?
C5_4 Fe2 C4_4 C9_4 118.83(19) . . . . ?
C1_4 Fe2 C4_4 C9_4 156.42(17) . . . . ?
C2_4 Fe2 C4_4 C9_4 -160.84(17) . . . . ?
C3_4 Fe2 C4_4 C9_4 -123.82(19) . . . . ?
C2_4 C1_4 C5_4 C4_4 0.33(17) . . . . ?
C6_4 C1_4 C5_4 C4_4 -173.41(14) . . . . ?
Fe2 C1_4 C5_4 C4_4 60.86(10) . . . . ?
C2_4 C1_4 C5_4 C10_4 171.00(15) . . . . ?
C6_4 C1_4 C5_4 C10_4 -2.7(3) . . . . ?
Fe2 C1_4 C5_4 C10_4 -128.47(16) . . . . ?
C2_4 C1_4 C5_4 Fe2 -60.53(10) . . . . ?
C6_4 C1_4 C5_4 Fe2 125.73(16) . . . . ?
C3_4 C4_4 C5_4 C1_4 0.86(17) . . . . ?
C9_4 C4_4 C5_4 C1_4 177.13(14) . . . . ?
Fe2 C4_4 C5_4 C1_4 -61.88(10) . . . . ?
C3_4 C4_4 C5_4 C10_4 -170.34(14) . . . . ?
C9_4 C4_4 C5_4 C10_4 5.9(2) . . . . ?
Fe2 C4_4 C5_4 C10_4 126.92(15) . . . . ?
C3_4 C4_4 C5_4 Fe2 62.74(10) . . . . ?
C9_4 C4_4 C5_4 Fe2 -120.99(15) . . . . ?
C2 Fe2 C5_4 C1_4 -150.58(10) . . . . ?
B1_6 Fe2 C5_4 C1_4 -54.41(11) . . . . ?
C2_5 Fe2 C5_4 C1_4 80.03(17) . . . . ?
C1_5 Fe2 C5_4 C1_4 -16.00(18) . . . . ?
C4_4 Fe2 C5_4 C1_4 117.94(13) . . . . ?
C2_4 Fe2 C5_4 C1_4 37.29(9) . . . . ?
C3_4 Fe2 C5_4 C1_4 80.37(10) . . . . ?
C2 Fe2 C5_4 C4_4 91.48(10) . . . . ?
B1_6 Fe2 C5_4 C4_4 -172.35(9) . . . . ?
C2_5 Fe2 C5_4 C4_4 -37.91(18) . . . . ?
C1_5 Fe2 C5_4 C4_4 -133.94(14) . . . . ?
C1_4 Fe2 C5_4 C4_4 -117.94(13) . . . . ?
C2_4 Fe2 C5_4 C4_4 -80.65(9) . . . . ?
C3_4 Fe2 C5_4 C4_4 -37.57(9) . . . . ?
C2 Fe2 C5_4 C10_4 -25.81(16) . . . . ?
B1_6 Fe2 C5_4 C10_4 70.36(17) . . . . ?
C2_5 Fe2 C5_4 C10_4 -155.21(15) . . . . ?
C1_5 Fe2 C5_4 C10_4 108.76(18) . . . . ?
C4_4 Fe2 C5_4 C10_4 -117.29(19) . . . . ?
C1_4 Fe2 C5_4 C10_4 124.77(19) . . . . ?
C2_4 Fe2 C5_4 C10_4 162.05(17) . . . . ?
C3_4 Fe2 C5_4 C10_4 -154.86(17) . . . . ?
C2 Fe2 C1_5 C2_5 -88.54(10) . . . . ?
B1_6 Fe2 C1_5 C2_5 -169.89(14) . . . . ?
C5_4 Fe2 C1_5 C2_5 137.45(14) . . . . ?
C4_4 Fe2 C1_5 C2_5 38.28(17) . . . . ?
C1_4 Fe2 C1_5 C2_5 126.27(10) . . . . ?
C2_4 Fe2 C1_5 C2_5 89.96(10) . . . . ?
C3_4 Fe2 C1_5 C2_5 52.84(11) . . . . ?
C2 Fe2 C1_5 B1_6 81.35(10) . . . . ?
C2_5 Fe2 C1_5 B1_6 169.89(14) . . . . ?
C5_4 Fe2 C1_5 B1_6 -52.66(17) . . . . ?
C4_4 Fe2 C1_5 B1_6 -151.83(12) . . . . ?
C1_4 Fe2 C1_5 B1_6 -63.84(10) . . . . ?
C2_4 Fe2 C1_5 B1_6 -100.15(9) . . . . ?
C3_4 Fe2 C1_5 B1_6 -137.27(9) . . . . ?
B1_6 C1_5 C2_5 C3_5 173.7(2) . . . . ?
Fe2 C1_5 C2_5 C3_5 -173.1(3) . . . . ?
B1_6 C1_5 C2_5 Fe2 -13.22(18) . . . . ?
C2 Fe2 C2_5 C1_5 97.51(10) . . . . ?
B1_6 Fe2 C2_5 C1_5 7.06(10) . . . . ?
C5_4 Fe2 C2_5 C1_5 -133.20(15) . . . . ?
C4_4 Fe2 C2_5 C1_5 -160.37(9) . . . . ?
C1_4 Fe2 C2_5 C1_5 -76.51(12) . . . . ?
C2_4 Fe2 C2_5 C1_5 -94.73(10) . . . . ?
C3_4 Fe2 C2_5 C1_5 -133.51(10) . . . . ?
C2 Fe2 C2_5 C3_5 -88.41(17) . . . . ?
B1_6 Fe2 C2_5 C3_5 -178.86(17) . . . . ?
C1_5 Fe2 C2_5 C3_5 174.1(2) . . . . ?
C5_4 Fe2 C2_5 C3_5 40.9(3) . . . . ?
C4_4 Fe2 C2_5 C3_5 13.71(19) . . . . ?
C1_4 Fe2 C2_5 C3_5 97.57(17) . . . . ?
C2_4 Fe2 C2_5 C3_5 79.35(17) . . . . ?
C3_4 Fe2 C2_5 C3_5 40.58(17) . . . . ?
C1_5 C2_5 C3_5 C8_5 -151.3(2) . . . . ?
Fe2 C2_5 C3_5 C8_5 39.0(2) . . . . ?
C1_5 C2_5 C3_5 C4_5 30.5(3) . . . . ?
Fe2 C2_5 C3_5 C4_5 -139.17(15) . . . . ?
C8_5 C3_5 C4_5 C5_5 -0.5(2) . . . . ?
C2_5 C3_5 C4_5 C5_5 177.71(15) . . . . ?
C3_5 C4_5 C5_5 C6_5 0.3(3) . . . . ?
C4_5 C5_5 C6_5 C7_5 0.1(3) . . . . ?
C5_5 C6_5 C7_5 C8_5 -0.3(3) . . . . ?
C6_5 C7_5 C8_5 C3_5 0.1(2) . . . . ?
C4_5 C3_5 C8_5 C7_5 0.3(2) . . . . ?
C2_5 C3_5 C8_5 C7_5 -177.87(15) . . . . ?
Si1_6 N1_6 B1_6 C1_5 157.73(14) . . . . ?
Si2_6 N1_6 B1_6 C1_5 -13.5(2) . . . . ?
Si1_6 N1_6 B1_6 Fe2 -32.1(3) . . . . ?
Si2_6 N1_6 B1_6 Fe2 156.7(2) . . . . ?
C2_5 C1_5 B1_6 N1_6 -170.68(18) . . . . ?
Fe2 C1_5 B1_6 N1_6 175.65(19) . . . . ?
C2_5 C1_5 B1_6 Fe2 13.67(18) . . . . ?
C2 Fe2 B1_6 N1_6 83.9(3) . . . . ?
C2_5 Fe2 B1_6 N1_6 -178.5(3) . . . . ?
C1_5 Fe2 B1_6 N1_6 -172.4(3) . . . . ?
C5_4 Fe2 B1_6 N1_6 -15.3(3) . . . . ?
C4_4 Fe2 B1_6 N1_6 -28.5(4) . . . . ?
C1_4 Fe2 B1_6 N1_6 -46.3(3) . . . . ?
C2_4 Fe2 B1_6 N1_6 -84.3(3) . . . . ?
C3_4 Fe2 B1_6 N1_6 -100.5(3) . . . . ?
C2 Fe2 B1_6 C1_5 -103.61(9) . . . . ?
C2_5 Fe2 B1_6 C1_5 -6.02(8) . . . . ?
C5_4 Fe2 B1_6 C1_5 157.10(8) . . . . ?
C4_4 Fe2 B1_6 C1_5 143.94(15) . . . . ?
C1_4 Fe2 B1_6 C1_5 126.11(9) . . . . ?
C2_4 Fe2 B1_6 C1_5 88.14(9) . . . . ?
C3_4 Fe2 B1_6 C1_5 71.94(12) . . . . ?
B1_6 N1_6 Si1_6 C1_6 -3.69(15) . . . . ?
Si2_6 N1_6 Si1_6 C1_6 166.70(9) . . . . ?
B1_6 N1_6 Si1_6 C3_6 -121.02(14) . . . . ?
Si2_6 N1_6 Si1_6 C3_6 49.36(12) . . . . ?
B1_6 N1_6 Si1_6 C2_6 118.02(13) . . . . ?
Si2_6 N1_6 Si1_6 C2_6 -71.59(11) . . . . ?
B1_6 N1_6 Si2_6 C5_6 -47.96(13) . . . . ?
Si1_6 N1_6 Si2_6 C5_6 140.71(9) . . . . ?
B1_6 N1_6 Si2_6 C6_6 75.72(12) . . . . ?
Si1_6 N1_6 Si2_6 C6_6 -95.61(10) . . . . ?
B1_6 N1_6 Si2_6 C4_6 -163.80(12) . . . . ?
Si1_6 N1_6 Si2_6 C4_6 24.87(12) . . . . ?
